data_7160190
loop_
_publ_author_name
'Liu, Tianyu'
'Luo, Yong'
'Liu, Yidong'

_publ_section_title
;
 Construction of fused heterocycles by visible-light induced
 dearomatization of nonactivated arenes.
;
_journal_issue 47
_journal_name_full 'Organic &amp; biomolecular chemistry'
_journal_page_first 9179
_journal_page_last 9183
_journal_paper_doi 10.1039/d4ob01530d
_journal_volume 22
_journal_year 2024
_chemical_formula_moiety 'C54 H42 O2'
_chemical_formula_sum 'C54 H42 O2'
_chemical_formula_weight 722.87
_space_group_crystal_system triclinic
_space_group_IT_number 2
_space_group_name_Hall '-P 1'
_space_group_name_H-M_alt 'P -1'
_atom_sites_solution_hydrogens geom
_atom_sites_solution_primary dual
_audit_creation_date 2023-02-17
_audit_creation_method
;
Olex2 1.5
(compiled 2021.10.07 svn.r9718050b for OlexSys, GUI svn.r6410)
;
_audit_update_record
;
2023-03-19 deposited with the CCDC.	2024-10-24 downloaded from the CCDC.
;
_cell_angle_alpha 94.895(2)
_cell_angle_beta 102.914(2)
_cell_angle_gamma 109.561(3)
_cell_formula_units_Z 2
_cell_length_a 11.1157(4)
_cell_length_b 12.0628(5)
_cell_length_c 16.2649(4)
_cell_measurement_reflns_used 9627
_cell_measurement_temperature 293(2)
_cell_measurement_theta_max 70.5890
_cell_measurement_theta_min 2.8100
_cell_volume 1972.37(13)
_computing_cell_refinement 'CrysAlisPro 1.171.41.117a (Rigaku OD, 2021)'
_computing_data_collection 'CrysAlisPro 1.171.41.117a (Rigaku OD, 2021)'
_computing_data_reduction 'CrysAlisPro 1.171.41.117a (Rigaku OD, 2021)'
_computing_molecular_graphics 'Olex2 1.5 (Dolomanov et al., 2009)'
_computing_publication_material 'Olex2 1.5 (Dolomanov et al., 2009)'
_computing_structure_refinement 'SHELXL 2018/3 (Sheldrick, 2015)'
_computing_structure_solution 'SHELXT 2018/2 (Sheldrick, 2018)'
_diffrn_ambient_temperature 293(2)
_diffrn_detector 'CCD plate'
_diffrn_detector_area_resol_mean 16.0892
_diffrn_detector_type Eos
_diffrn_measured_fraction_theta_full 1.000
_diffrn_measured_fraction_theta_max 0.995
_diffrn_measurement_details
;
List of Runs (angles in degrees, time in seconds):

  # Type    Start    End  Width  t~exp~   \w     \q     \k     \f   Frames
#--------------------------------------------------------------------------
  1  \w    -15.00  11.00   1.00    1.00    --    0.00 -57.00-150.00   26
  2  \w     10.00  40.00   1.00    1.00    --    0.00  77.00   0.00   30
  3  \w    -28.00   5.00   1.00    1.00    --    0.00  77.00   0.00   33
  4  \w    -69.00 -28.00   1.00    1.00    --    0.00 -57.00-150.00   41
  5  \w     37.00 110.00   1.00    2.11    --   54.00-125.00-180.00   73
  6  \w     -9.00  68.00   1.00    2.11    --   54.00 -57.00   0.00   77
  7  \w     23.00  69.00   1.00    2.11    --   54.00-125.00   0.00   46
  8  \w     29.00 116.00   1.00    2.11    --   54.00  77.00-150.00   87
  9  \w     10.00 127.00   1.00    2.11    --   54.00  19.00-180.00  117
 10  \w      6.00  75.00   1.00    2.11    --   54.00 -57.00-120.00   69
 11  \w    105.00 131.00   1.00    2.11    --  108.00 178.00  30.00   26
 12  \w     54.00  98.00   1.00    2.11    --  108.00 -91.00  30.00   44
 13  \w     97.00 178.00   1.00    2.11    --  108.00  50.00 120.00   81
 14  \w    105.00 131.00   1.00    2.11    --  108.00 111.00   0.00   26
 15  \w     41.00  85.00   1.00    2.11    --  108.00 -63.00 -60.00   44
 16  \w     92.00 129.00   1.00    2.11    --  108.00 -67.00 149.37   37
 17  \w     41.00  67.00   1.00    2.11    --  108.00 -32.00-135.23   26
 18  \w    110.00 136.00   1.00    2.11    --  108.00 -25.00 -30.00   26
 19  \w    153.00 178.00   1.00    2.11    --  108.00  12.00   0.00   25
 20  \w    110.00 136.00   1.00    2.11    --  108.00  12.00   0.00   26
 21  \w     58.00  96.00   1.00    2.11    --  108.00 178.00 -60.00   38
 22  \w     59.00  84.00   1.00    2.11    --  108.00 -16.00 -90.31   25
 23  \w    150.00 178.00   1.00    2.11    --  108.00 111.00 -90.00   28
 24  \w     51.00 113.00   1.00    2.11    --  108.00-111.00-120.00   62
 25  \w     39.00 129.00   1.00    2.11    --  108.00 -50.00  30.00   90
 26  \w     39.00 131.00   1.00    2.11    --  108.00 -77.00   0.00   92
 27  \w     70.00  96.00   1.00    2.11    --  108.00 -25.00 -30.00   26
 28  \w     74.00 112.00   1.00    2.11    --  108.00-111.00  30.00   38
 29  \w     48.00  74.00   1.00    2.11    --  108.00 -67.00 149.37   26
 30  \w     80.00 146.00   1.00    2.11    --  108.00 -91.00-180.00   66
 31  \w     44.00  98.00   1.00    2.11    --  108.00  12.00   0.00   54
 32  \w     92.00 118.00   1.00    2.11    --  108.00 -91.00  60.00   26
 33  \w    120.00 145.00   1.00    2.11    --  108.00  50.00 150.00   25
 34  \w    101.00 126.00   1.00    2.11    --  108.00 -77.00  30.00   25
 35  \w     52.00  78.00   1.00    2.11    --  108.00 -77.00  30.00   26
 36  \w    107.00 132.00   1.00    2.11    --  108.00 178.00 -30.00   25
 37  \w     83.00 156.00   1.00    2.11    --  108.00  38.00-180.00   73
 38  \w     75.00 101.00   1.00    2.11    --  108.00 -91.00 -90.00   26
 39  \w    106.00 133.00   1.00    2.11    --  108.00 -38.00-180.00   27
 40  \w     66.00  91.00   1.00    2.11    --  108.00 -63.00  30.00   25
 41  \w     89.00 125.00   1.00    2.11    --  108.00  50.00  30.00   36
 42  \w     64.00 110.00   1.00    2.11    --  108.00 -50.00-180.00   46
 43  \w     37.00  85.00   1.00    2.11    --  108.00 -38.00-180.00   48
 44  \w     79.00 121.00   1.00    2.11    --  108.00  77.00  30.00   42
 45  \w    114.00 176.00   1.00    2.11    --  108.00  25.00-120.00   62
 46  \w    139.00 164.00   1.00    2.11    --  108.00 111.00-150.00   25
 47  \w     78.00 103.00   1.00    2.11    --  108.00 -32.00-135.23   25
 48  \w     90.00 117.00   1.00    2.11    --  108.00  63.00   0.00   27
 49  \w     89.00 114.00   1.00    2.11    --  108.00  50.00-150.00   25
 50  \w     91.00 116.00   1.00    2.11    --  108.00 -50.00-120.00   25
 51  \w     86.00 111.00   1.00    2.11    --  108.00 178.00 -90.00   25
 52  \w    115.00 140.00   1.00    2.11    --  108.00  38.00 150.00   25
 53  \w     86.00 122.00   1.00    2.11    --  108.00-131.00  26.61   36
 54  \w     82.00 121.00   1.00    2.11    --  108.00-129.00-134.80   39
;
_diffrn_measurement_device 'four-circle diffractometer'
_diffrn_measurement_device_type 'SuperNova, Dual, Cu at home/near, Eos'
_diffrn_measurement_method '\w scans'
_diffrn_orient_matrix_type 'CrysAlisPro convention (1999,Acta A55,543-557)'
_diffrn_orient_matrix_UB_11 0.1260060000
_diffrn_orient_matrix_UB_12 -0.0179403000
_diffrn_orient_matrix_UB_13 -0.0125382000
_diffrn_orient_matrix_UB_21 -0.0796751000
_diffrn_orient_matrix_UB_22 -0.1343689000
_diffrn_orient_matrix_UB_23 -0.0323540000
_diffrn_orient_matrix_UB_31 -0.0329895000
_diffrn_orient_matrix_UB_32 0.0238510000
_diffrn_orient_matrix_UB_33 -0.0923858000
_diffrn_radiation_monochromator mirror
_diffrn_radiation_probe x-ray
_diffrn_radiation_type 'Cu K\a'
_diffrn_radiation_wavelength 1.54184
_diffrn_reflns_av_R_equivalents 0.0339
_diffrn_reflns_av_unetI/netI 0.0322
_diffrn_reflns_Laue_measured_fraction_full 1.000
_diffrn_reflns_Laue_measured_fraction_max 0.995
_diffrn_reflns_limit_h_max 13
_diffrn_reflns_limit_h_min -13
_diffrn_reflns_limit_k_max 14
_diffrn_reflns_limit_k_min -14
_diffrn_reflns_limit_l_max 18
_diffrn_reflns_limit_l_min -19
_diffrn_reflns_number 20356
_diffrn_reflns_point_group_measured_fraction_full 1.000
_diffrn_reflns_point_group_measured_fraction_max 0.995
_diffrn_reflns_theta_full 67.684
_diffrn_reflns_theta_max 70.700
_diffrn_reflns_theta_min 2.831
_diffrn_source 'micro-focus sealed X-ray tube'
_diffrn_source_type 'SuperNova (Cu) X-ray Source'
_exptl_absorpt_coefficient_mu 0.557
_exptl_absorpt_correction_T_max 1.00000
_exptl_absorpt_correction_T_min 0.83569
_exptl_absorpt_correction_type multi-scan
_exptl_absorpt_process_details
;
CrysAlisPro 1.171.41.117a (Rigaku Oxford Diffraction, 2021)
Empirical absorption correction using spherical harmonics,
implemented in SCALE3 ABSPACK scaling algorithm.
;
_exptl_crystal_colour 'clear light colourless'
_exptl_crystal_colour_lustre clear
_exptl_crystal_colour_modifier light
_exptl_crystal_colour_primary colourless
_exptl_crystal_density_diffrn 1.217
_exptl_crystal_description plate
_exptl_crystal_F_000 764
_exptl_crystal_size_max 0.34
_exptl_crystal_size_mid 0.33
_exptl_crystal_size_min 0.19
_refine_diff_density_max 0.225
_refine_diff_density_min -0.192
_refine_diff_density_rms 0.050
_refine_ls_extinction_coef 0.0030(4)
_refine_ls_extinction_expression Fc^*^=kFc[1+0.001xFc^2^\l^3^/sin(2\q)]^-1/4^
_refine_ls_extinction_method 'SHELXL-2018/3 (Sheldrick 2018)'
_refine_ls_goodness_of_fit_ref 1.123
_refine_ls_hydrogen_treatment constr
_refine_ls_matrix_type full
_refine_ls_number_parameters 512
_refine_ls_number_reflns 7545
_refine_ls_number_restraints 0
_refine_ls_restrained_S_all 1.123
_refine_ls_R_factor_all 0.0655
_refine_ls_R_factor_gt 0.0566
_refine_ls_shift/su_max 0.000
_refine_ls_shift/su_mean 0.000
_refine_ls_structure_factor_coef Fsqd
_refine_ls_weighting_details 'w=1/[\s^2^(Fo^2^)+(0.0708P)^2^+1.1311P] where P=(Fo^2^+2Fc^2^)/3'
_refine_ls_weighting_scheme calc
_refine_ls_wR_factor_gt 0.1771
_refine_ls_wR_factor_ref 0.1840
_reflns_Friedel_coverage 0.000
_reflns_number_gt 6281
_reflns_number_total 7545
_reflns_threshold_expression 'I > 2\s(I)'
_cod_data_source_file d4ob01530d2.cif
_cod_data_source_block 20230217-lty-1406
_cod_depositor_comments 'Adding full bibliography for 7160190.cif.'
_cod_original_cell_volume 1972.36(12)
_cod_database_code 7160190
_shelx_shelxl_version_number 2018/3
_chemical_oxdiff_formula 'C54 H42 O2'
_shelx_space_group_comment
;
The symmetry employed for this shelxl refinement is uniquely defined
by the following loop, which should always be used as a source of
symmetry information in preference to the above space-group names.
They are only intended as comments.
;
_olex2_refinement_description
;
1. Fixed Uiso
 At 1.2 times of:
  All C(H) groups
 At 1.5 times of:
  All C(H,H,H) groups
2.a Aromatic/amide H refined with riding coordinates:
 C00K(H00K), C00M(H00M), C00O(H00O), C00Q(H00Q), C00R(H00R), C00S(H00S),
 C00T(H00T), C00V(H00V), C00W(H00W), C00X(H00X), C010(H010), C013(H013),
 C014(H014), C015(H015), C016(H016), C017(H017), C018(H018), C01B(H01G),
 C01C(H01H), C01D(H01I), C01F(H01M), C01H(H01Q), C01I(H01R), C01J(H01S)
2.b Idealised Me refined as rotating group:
 C00Z(H00A,H00B,H00C), C012(H01A,H01B,H01C), C019(H01D,H01E,H01F), C01E(H01J,
 H01K,H01L), C01G(H01N,H01O,H01P), C01K(H01T,H01U,H01V)
;
_olex2_submission_special_instructions 'No special instructions were received'
_oxdiff_exptl_absorpt_empirical_details
;
Empirical correction (ABSPACK) includes:
- Absorption correction using spherical harmonics
- Frame scaling
;
_oxdiff_exptl_absorpt_empirical_full_max 1.643
_oxdiff_exptl_absorpt_empirical_full_min 0.538

loop_
_space_group_symop_operation_xyz
'x, y, z'
'-x, -y, -z'

loop_
_atom_site_label
_atom_site_type_symbol
_atom_site_fract_x
_atom_site_fract_y
_atom_site_fract_z
_atom_site_U_iso_or_equiv
_atom_site_adp_type
_atom_site_occupancy
_atom_site_site_symmetry_order
_atom_site_calc_flag
_atom_site_refinement_flags_posn
_atom_site_refinement_flags_adp
_atom_site_refinement_flags_occupancy
_atom_site_disorder_assembly
_atom_site_disorder_group
O001 O 0.67855(15) 0.54137(14) 0.31849(10) 0.0446(4) Uani 1 1 d . . . . .
O002 O 0.90035(16) 0.42578(14) 0.09867(11) 0.0490(4) Uani 1 1 d . . . . .
C003 C 0.7894(2) 0.61307(19) 0.38149(13) 0.0396(5) Uani 1 1 d . . . . .
C004 C 0.6472(2) 0.25512(19) 0.21193(13) 0.0378(4) Uani 1 1 d . . . . .
C005 C 0.7971(2) 0.55509(18) 0.15232(13) 0.0384(4) Uani 1 1 d . . . . .
C006 C 0.7773(2) 0.71003(19) 0.42659(13) 0.0394(5) Uani 1 1 d . . . . .
C007 C 0.6850(2) 0.45124(19) 0.26330(13) 0.0382(4) Uani 1 1 d . . . . .
C008 C 0.7061(2) 0.33134(18) 0.15057(13) 0.0362(4) Uani 1 1 d . . . . .
C009 C 0.6340(2) 0.32893(19) 0.27775(13) 0.0399(5) Uani 1 1 d . . . . .
C00A C 0.7267(2) 0.45785(18) 0.19123(13) 0.0366(4) Uani 1 1 d . . . . .
C00B C 0.4256(2) 0.7581(2) 0.36793(15) 0.0442(5) Uani 1 1 d . . . . .
C00C C 0.3045(2) 0.5466(2) 0.28366(15) 0.0446(5) Uani 1 1 d . . . . .
C00D C 0.8822(2) 0.53196(19) 0.10847(14) 0.0414(5) Uani 1 1 d . . . . .
C00E C 0.5494(2) 0.7407(2) 0.38905(14) 0.0441(5) Uani 1 1 d . . . . .
C00F C 0.6546(2) 0.72825(19) 0.40630(14) 0.0421(5) Uani 1 1 d . . . . .
C00G C 0.7850(2) 0.67027(19) 0.15464(13) 0.0411(5) Uani 1 1 d . . . . .
C00H C 0.6044(2) 0.28940(19) 0.06255(13) 0.0403(5) Uani 1 1 d . . . . .
C00I C 0.8416(2) 0.32931(19) 0.14414(14) 0.0405(5) Uani 1 1 d . . . . .
C00J C 0.7225(2) 0.1631(2) 0.02146(15) 0.0462(5) Uani 1 1 d . . . . .
C00K C 0.6024(2) 0.1330(2) 0.20941(15) 0.0458(5) Uani 1 1 d . . . . .
H00K H 0.608273 0.082669 0.165098 0.055 Uiso 1 1 calc R U . . .
C00L C 0.3099(2) 0.6688(2) 0.31569(15) 0.0464(5) Uani 1 1 d . . . . .
C00M C 0.6911(2) 0.7001(2) 0.18936(15) 0.0471(5) Uani 1 1 d . . . . .
H00M H 0.632912 0.642955 0.211154 0.057 Uiso 1 1 calc R U . . .
C00N C 0.8872(2) 0.7861(2) 0.49458(15) 0.0470(5) Uani 1 1 d . . . . .
C00O C 0.6140(2) 0.2079(2) 0.00572(14) 0.0464(5) Uani 1 1 d . . . . .
H00O H 0.548729 0.178461 -0.046048 0.056 Uiso 1 1 calc R U . . .
C00P C 0.2923(2) 0.5112(3) 0.19719(16) 0.0534(6) Uani 1 1 d . . . . .
C00Q C 0.8286(2) 0.2186(2) 0.08737(15) 0.0457(5) Uani 1 1 d . . . . .
H00Q H 0.896158 0.188219 0.098498 0.055 Uiso 1 1 calc R U . . .
C00R C 0.5802(2) 0.2836(2) 0.34224(15) 0.0498(6) Uani 1 1 d . . . . .
H00R H 0.572401 0.333593 0.385894 0.060 Uiso 1 1 calc R U . . .
C00S C 0.9590(2) 0.6191(2) 0.06934(16) 0.0504(6) Uani 1 1 d . . . . .
H00S H 1.014081 0.600657 0.039545 0.060 Uiso 1 1 calc R U . . .
C00T C 0.9057(3) 0.5882(2) 0.40201(16) 0.0529(6) Uani 1 1 d . . . . .
H00T H 0.911069 0.522041 0.371491 0.063 Uiso 1 1 calc R U . . .
C00U C 0.8662(2) 0.7583(2) 0.11743(16) 0.0488(5) Uani 1 1 d . . . . .
C00V C 0.5491(3) 0.0867(2) 0.27338(17) 0.0542(6) Uani 1 1 d . . . . .
H00V H 0.519847 0.004671 0.272353 0.065 Uiso 1 1 calc R U . . .
C00W C 0.4198(3) 0.8673(2) 0.40009(19) 0.0588(6) Uani 1 1 d . . . . .
H00W H 0.495861 0.926669 0.435394 0.071 Uiso 1 1 calc R U . . .
C00X C 0.6849(3) 0.8112(2) 0.19122(16) 0.0567(6) Uani 1 1 d . . . . .
H00X H 0.623606 0.828890 0.215255 0.068 Uiso 1 1 calc R U . . .
C00Y C 0.2991(2) 0.4640(2) 0.33932(17) 0.0523(6) Uani 1 1 d . . . . .
C00Z C 0.9398(2) 0.3495(2) 0.23051(16) 0.0538(6) Uani 1 1 d . . . . .
H00A H 1.024191 0.354582 0.222264 0.081 Uiso 1 1 calc R U . . .
H00B H 0.908192 0.284104 0.259581 0.081 Uiso 1 1 calc R U . . .
H00C H 0.949038 0.422600 0.264321 0.081 Uiso 1 1 calc R U . . .
C010 C 0.2704(3) 0.3934(3) 0.16756(19) 0.0658(8) Uani 1 1 d . . . . .
H010 H 0.261099 0.369836 0.109812 0.079 Uiso 1 1 calc R U . . .
C011 C 1.0058(3) 0.7624(2) 0.51364(16) 0.0554(6) Uani 1 1 d . . . . .
C012 C 0.4926(3) 0.3343(3) 0.04827(17) 0.0567(6) Uani 1 1 d . . . . .
H01A H 0.525266 0.417131 0.043248 0.085 Uiso 1 1 calc R U . . .
H01B H 0.454282 0.325333 0.095808 0.085 Uiso 1 1 calc R U . . .
H01C H 0.426421 0.289176 -0.003434 0.085 Uiso 1 1 calc R U . . .
C013 C 0.8825(3) 0.8861(2) 0.54442(18) 0.0630(7) Uani 1 1 d . . . . .
H013 H 0.805222 0.902910 0.533763 0.076 Uiso 1 1 calc R U . . .
C014 C 0.9525(3) 0.7292(2) 0.07517(18) 0.0556(6) Uani 1 1 d . . . . .
H014 H 1.005724 0.786805 0.050921 0.067 Uiso 1 1 calc R U . . .
C015 C 1.0104(3) 0.6607(3) 0.46639(18) 0.0614(7) Uani 1 1 d . . . . .
H015 H 1.087053 0.643074 0.479848 0.074 Uiso 1 1 calc R U . . .
C016 C 0.5383(3) 0.1609(2) 0.33946(17) 0.0572(6) Uani 1 1 d . . . . .
H016 H 0.502706 0.127944 0.382263 0.069 Uiso 1 1 calc R U . . .
C017 C 0.2793(3) 0.3470(2) 0.3069(2) 0.0624(7) Uani 1 1 d . . . . .
H017 H 0.277539 0.292287 0.343957 0.075 Uiso 1 1 calc R U . . .
C018 C 0.8563(3) 0.8724(2) 0.12147(19) 0.0627(7) Uani 1 1 d . . . . .
H018 H 0.911316 0.930638 0.098581 0.075 Uiso 1 1 calc R U . . .
C019 C 0.7096(3) 0.0562(2) -0.03945(19) 0.0664(7) Uani 1 1 d . . . . .
H01D H 0.631727 -0.009874 -0.039460 0.100 Uiso 1 1 calc R U . . .
H01E H 0.786329 0.035240 -0.021633 0.100 Uiso 1 1 calc R U . . .
H01F H 0.702424 0.074807 -0.096132 0.100 Uiso 1 1 calc R U . . .
C01A C 0.2620(3) 0.3099(3) 0.2206(2) 0.0693(8) Uani 1 1 d . . . . .
C01B C 0.7689(3) 0.8991(2) 0.15769(19) 0.0651(7) Uani 1 1 d . . . . .
H01G H 0.764726 0.974992 0.160311 0.078 Uiso 1 1 calc R U . . .
C01C C 0.1943(3) 0.6934(3) 0.2954(2) 0.0662(7) Uani 1 1 d . . . . .
H01H H 0.117445 0.635356 0.259723 0.079 Uiso 1 1 calc R U . . .
C01D C 0.3031(3) 0.8879(3) 0.3802(2) 0.0760(9) Uani 1 1 d . . . . .
H01I H 0.300443 0.960158 0.402901 0.091 Uiso 1 1 calc R U . . .
C01E C 0.3036(3) 0.5995(3) 0.13623(19) 0.0780(9) Uani 1 1 d . . . . .
H01J H 0.244290 0.640802 0.140420 0.117 Uiso 1 1 calc R U . . .
H01K H 0.280658 0.557687 0.078695 0.117 Uiso 1 1 calc R U . . .
H01L H 0.392903 0.656070 0.150805 0.117 Uiso 1 1 calc R U . . .
C01F C 1.1153(3) 0.8391(3) 0.5801(2) 0.0760(9) Uani 1 1 d . . . . .
H01M H 1.193146 0.823403 0.592837 0.091 Uiso 1 1 calc R U . . .
C01G C 0.3109(4) 0.4981(3) 0.43294(19) 0.0768(9) Uani 1 1 d . . . . .
H01N H 0.234535 0.515143 0.438797 0.115 Uiso 1 1 calc R U . . .
H01O H 0.389343 0.567678 0.457633 0.115 Uiso 1 1 calc R U . . .
H01P H 0.316356 0.433243 0.462009 0.115 Uiso 1 1 calc R U . . .
C01H C 0.1908(3) 0.8023(3) 0.3269(3) 0.0818(10) Uani 1 1 d . . . . .
H01Q H 0.112591 0.817251 0.311998 0.098 Uiso 1 1 calc R U . . .
C01I C 1.1086(4) 0.9347(3) 0.6253(2) 0.0883(11) Uani 1 1 d . . . . .
H01R H 1.182113 0.985396 0.668152 0.106 Uiso 1 1 calc R U . . .
C01J C 0.9908(4) 0.9579(3) 0.6079(2) 0.0848(10) Uani 1 1 d . . . . .
H01S H 0.986416 1.023195 0.640109 0.102 Uiso 1 1 calc R U . . .
C01K C 0.2345(4) 0.1800(3) 0.1863(3) 0.1089(15) Uani 1 1 d . . . . .
H01T H 0.187111 0.161091 0.126778 0.163 Uiso 1 1 calc R U . . .
H01U H 0.182178 0.129224 0.217715 0.163 Uiso 1 1 calc R U . . .
H01V H 0.316881 0.167745 0.192877 0.163 Uiso 1 1 calc R U . . .

loop_
_atom_site_aniso_label
_atom_site_aniso_U_11
_atom_site_aniso_U_22
_atom_site_aniso_U_33
_atom_site_aniso_U_23
_atom_site_aniso_U_13
_atom_site_aniso_U_12
O001 0.0407(8) 0.0484(9) 0.0439(8) -0.0065(7) 0.0094(6) 0.0199(7)
O002 0.0509(9) 0.0432(8) 0.0646(10) 0.0102(7) 0.0310(8) 0.0214(7)
C003 0.0421(11) 0.0434(11) 0.0338(10) 0.0041(8) 0.0096(9) 0.0172(9)
C004 0.0335(10) 0.0419(11) 0.0384(10) 0.0054(8) 0.0079(8) 0.0156(9)
C005 0.0367(10) 0.0371(10) 0.0402(11) 0.0029(8) 0.0107(8) 0.0127(9)
C006 0.0425(11) 0.0412(11) 0.0374(10) 0.0068(9) 0.0115(9) 0.0183(9)
C007 0.0373(10) 0.0407(11) 0.0372(10) 0.0010(8) 0.0089(8) 0.0170(9)
C008 0.0358(10) 0.0375(10) 0.0370(10) 0.0037(8) 0.0099(8) 0.0161(8)
C009 0.0363(11) 0.0454(12) 0.0386(11) 0.0060(9) 0.0087(8) 0.0170(9)
C00A 0.0339(10) 0.0375(10) 0.0398(10) 0.0028(8) 0.0098(8) 0.0157(8)
C00B 0.0454(12) 0.0455(12) 0.0476(12) 0.0110(10) 0.0168(10) 0.0205(10)
C00C 0.0359(11) 0.0489(12) 0.0483(12) 0.0069(10) 0.0114(9) 0.0147(9)
C00D 0.0379(11) 0.0386(11) 0.0461(11) 0.0023(9) 0.0124(9) 0.0127(9)
C00E 0.0458(12) 0.0429(12) 0.0436(12) 0.0032(9) 0.0110(10) 0.0177(10)
C00F 0.0473(12) 0.0405(11) 0.0383(11) 0.0009(9) 0.0101(9) 0.0179(10)
C00G 0.0420(11) 0.0400(11) 0.0384(11) 0.0018(8) 0.0060(9) 0.0157(9)
C00H 0.0382(11) 0.0441(11) 0.0386(11) 0.0065(9) 0.0097(9) 0.0156(9)
C00I 0.0365(11) 0.0391(11) 0.0470(12) 0.0041(9) 0.0136(9) 0.0143(9)
C00J 0.0520(13) 0.0424(12) 0.0475(12) 0.0033(10) 0.0201(10) 0.0183(10)
C00K 0.0473(12) 0.0417(11) 0.0494(12) 0.0071(9) 0.0115(10) 0.0187(10)
C00L 0.0436(12) 0.0512(13) 0.0498(12) 0.0138(10) 0.0158(10) 0.0206(10)
C00M 0.0513(13) 0.0469(12) 0.0458(12) 0.0046(10) 0.0107(10) 0.0236(10)
C00N 0.0505(13) 0.0458(12) 0.0421(12) 0.0030(9) 0.0085(10) 0.0179(10)
C00O 0.0479(13) 0.0491(12) 0.0376(11) 0.0016(9) 0.0082(9) 0.0156(10)
C00P 0.0373(12) 0.0713(16) 0.0492(13) 0.0041(12) 0.0114(10) 0.0185(11)
C00Q 0.0447(12) 0.0444(12) 0.0547(13) 0.0049(10) 0.0188(10) 0.0219(10)
C00R 0.0545(14) 0.0582(14) 0.0411(12) 0.0093(10) 0.0170(10) 0.0232(11)
C00S 0.0475(13) 0.0503(13) 0.0562(14) 0.0087(11) 0.0240(11) 0.0149(11)
C00T 0.0555(14) 0.0589(14) 0.0485(13) -0.0011(11) 0.0096(11) 0.0312(12)
C00U 0.0512(13) 0.0413(12) 0.0518(13) 0.0072(10) 0.0129(11) 0.0150(10)
C00V 0.0584(15) 0.0462(13) 0.0596(15) 0.0160(11) 0.0176(12) 0.0182(11)
C00W 0.0579(15) 0.0466(13) 0.0765(18) 0.0073(12) 0.0229(13) 0.0224(12)
C00X 0.0682(17) 0.0555(14) 0.0530(14) 0.0039(11) 0.0121(12) 0.0347(13)
C00Y 0.0492(13) 0.0522(14) 0.0580(14) 0.0113(11) 0.0162(11) 0.0202(11)
C00Z 0.0392(12) 0.0644(15) 0.0560(14) -0.0009(12) 0.0068(10) 0.0234(11)
C010 0.0471(14) 0.084(2) 0.0609(16) -0.0117(15) 0.0109(12) 0.0258(14)
C011 0.0507(14) 0.0613(15) 0.0468(13) -0.0005(11) 0.0022(11) 0.0206(12)
C012 0.0493(14) 0.0709(17) 0.0518(14) 0.0040(12) 0.0040(11) 0.0321(13)
C013 0.0677(17) 0.0553(15) 0.0591(15) -0.0099(12) 0.0065(13) 0.0252(13)
C014 0.0546(14) 0.0480(13) 0.0646(15) 0.0138(11) 0.0253(12) 0.0123(11)
C015 0.0496(14) 0.0772(18) 0.0597(15) 0.0002(13) 0.0038(12) 0.0358(14)
C016 0.0638(16) 0.0616(15) 0.0540(14) 0.0224(12) 0.0260(12) 0.0229(13)
C017 0.0555(15) 0.0504(14) 0.0831(19) 0.0138(13) 0.0153(14) 0.0234(12)
C018 0.0738(18) 0.0438(13) 0.0702(17) 0.0139(12) 0.0197(14) 0.0202(13)
C019 0.0732(19) 0.0555(15) 0.0680(17) -0.0109(13) 0.0216(14) 0.0239(14)
C01A 0.0445(14) 0.0606(17) 0.096(2) -0.0142(16) 0.0107(14) 0.0222(13)
C01B 0.087(2) 0.0462(14) 0.0678(17) 0.0091(12) 0.0174(15) 0.0340(14)
C01C 0.0435(14) 0.0625(16) 0.092(2) 0.0142(15) 0.0120(14) 0.0220(12)
C01D 0.071(2) 0.0540(16) 0.118(3) 0.0143(17) 0.0369(19) 0.0354(15)
C01E 0.0700(19) 0.114(3) 0.0566(17) 0.0288(17) 0.0221(15) 0.0359(19)
C01F 0.0567(17) 0.085(2) 0.0678(18) -0.0096(16) -0.0095(14) 0.0256(16)
C01G 0.108(3) 0.0737(19) 0.0596(17) 0.0267(15) 0.0335(17) 0.0360(18)
C01H 0.0558(17) 0.0673(19) 0.136(3) 0.0234(19) 0.0279(19) 0.0364(15)
C01I 0.077(2) 0.083(2) 0.070(2) -0.0239(17) -0.0179(17) 0.0202(18)
C01J 0.092(2) 0.0669(19) 0.076(2) -0.0237(16) 0.0003(18) 0.0272(18)
C01K 0.083(3) 0.070(2) 0.156(4) -0.033(2) 0.011(3) 0.0319(19)

loop_
_atom_type_symbol
_atom_type_description
_atom_type_scat_dispersion_real
_atom_type_scat_dispersion_imag
_atom_type_scat_source
C C 0.0181 0.0091 'International Tables Vol C Tables 4.2.6.8 and 6.1.1.4'
H H 0.0000 0.0000 'International Tables Vol C Tables 4.2.6.8 and 6.1.1.4'
O O 0.0492 0.0322 'International Tables Vol C Tables 4.2.6.8 and 6.1.1.4'

loop_
_geom_angle_atom_site_label_1
_geom_angle_atom_site_label_2
_geom_angle_atom_site_label_3
_geom_angle
_geom_angle_site_symmetry_1
_geom_angle_site_symmetry_3
_geom_angle_publ_flag
C003 O001 C007 120.10(16) . . ?
C00D O002 C00I 121.34(16) . . ?
O001 C003 C006 115.67(19) . . ?
O001 C003 C00T 122.72(19) . . ?
C006 C003 C00T 121.6(2) . . ?
C009 C004 C008 109.02(18) . . ?
C00K C004 C008 131.38(19) . . ?
C00K C004 C009 119.5(2) . . ?
C00D C005 C00A 115.84(19) . . ?
C00D C005 C00G 118.0(2) . . ?
C00G C005 C00A 126.11(19) . . ?
C003 C006 C00F 119.56(19) . . ?
C003 C006 C00N 118.7(2) . . ?
C00N C006 C00F 121.7(2) . . ?
O001 C007 C009 118.97(18) . . ?
C00A C007 O001 129.0(2) . . ?
C00A C007 C009 111.94(18) . . ?
C004 C008 C00A 102.88(16) . . ?
C004 C008 C00H 107.66(17) . . ?
C004 C008 C00I 114.39(17) . . ?
C00A C008 C00H 112.67(17) . . ?
C00A C008 C00I 108.09(16) . . ?
C00H C008 C00I 110.99(17) . . ?
C004 C009 C007 107.82(18) . . ?
C00R C009 C004 121.9(2) . . ?
C00R C009 C007 130.3(2) . . ?
C005 C00A C008 116.44(17) . . ?
C007 C00A C005 134.77(19) . . ?
C007 C00A C008 108.32(18) . . ?
C00L C00B C00E 121.6(2) . . ?
C00L C00B C00W 119.0(2) . . ?
C00W C00B C00E 119.3(2) . . ?
C00P C00C C00L 120.6(2) . . ?
C00P C00C C00Y 119.8(2) . . ?
C00Y C00C C00L 119.3(2) . . ?
O002 C00D C005 124.5(2) . . ?
O002 C00D C00S 113.69(19) . . ?
C005 C00D C00S 121.9(2) . . ?
C00F C00E C00B 178.6(3) . . ?
C00E C00F C006 178.4(2) . . ?
C00M C00G C005 123.3(2) . . ?
C00M C00G C00U 117.3(2) . . ?
C00U C00G C005 119.3(2) . . ?
C00O C00H C008 118.72(19) . . ?
C00O C00H C012 123.6(2) . . ?
C012 C00H C008 117.47(19) . . ?
O002 C00I C008 108.56(17) . . ?
O002 C00I C00Q 102.97(17) . . ?
O002 C00I C00Z 107.39(18) . . ?
C00Q C00I C008 112.30(18) . . ?
C00Q C00I C00Z 111.34(19) . . ?
C00Z C00I C008 113.57(18) . . ?
C00O C00J C019 117.8(2) . . ?
C00Q C00J C00O 119.5(2) . . ?
C00Q C00J C019 122.7(2) . . ?
C004 C00K H00K 120.4 . . ?
C00V C00K C004 119.2(2) . . ?
C00V C00K H00K 120.4 . . ?
C00B C00L C00C 122.7(2) . . ?
C01C C00L C00B 118.5(2) . . ?
C01C C00L C00C 118.7(2) . . ?
C00G C00M H00M 119.5 . . ?
C00X C00M C00G 121.0(2) . . ?
C00X C00M H00M 119.5 . . ?
C011 C00N C006 119.6(2) . . ?
C011 C00N C013 118.2(2) . . ?
C013 C00N C006 122.2(2) . . ?
C00H C00O C00J 122.9(2) . . ?
C00H C00O H00O 118.6 . . ?
C00J C00O H00O 118.6 . . ?
C00C C00P C01E 121.1(3) . . ?
C010 C00P C00C 119.1(3) . . ?
C010 C00P C01E 119.8(3) . . ?
C00I C00Q H00Q 119.3 . . ?
C00J C00Q C00I 121.3(2) . . ?
C00J C00Q H00Q 119.3 . . ?
C009 C00R H00R 121.2 . . ?
C009 C00R C016 117.7(2) . . ?
C016 C00R H00R 121.2 . . ?
C00D C00S H00S 120.0 . . ?
C014 C00S C00D 120.0(2) . . ?
C014 C00S H00S 120.0 . . ?
C003 C00T H00T 120.1 . . ?
C015 C00T C003 119.9(2) . . ?
C015 C00T H00T 120.1 . . ?
C014 C00U C00G 119.4(2) . . ?
C014 C00U C018 121.3(2) . . ?
C018 C00U C00G 119.3(2) . . ?
C00K C00V H00V 119.5 . . ?
C00K C00V C016 121.0(2) . . ?
C016 C00V H00V 119.5 . . ?
C00B C00W H00W 119.5 . . ?
C01D C00W C00B 120.9(3) . . ?
C01D C00W H00W 119.5 . . ?
C00M C00X H00X 119.3 . . ?
C00M C00X C01B 121.3(3) . . ?
C01B C00X H00X 119.3 . . ?
C00C C00Y C01G 121.6(2) . . ?
C017 C00Y C00C 119.0(2) . . ?
C017 C00Y C01G 119.4(2) . . ?
C00I C00Z H00A 109.5 . . ?
C00I C00Z H00B 109.5 . . ?
C00I C00Z H00C 109.5 . . ?
H00A C00Z H00B 109.5 . . ?
H00A C00Z H00C 109.5 . . ?
H00B C00Z H00C 109.5 . . ?
C00P C010 H010 118.9 . . ?
C01A C010 C00P 122.2(3) . . ?
C01A C010 H010 118.9 . . ?
C015 C011 C00N 118.8(2) . . ?
C01F C011 C00N 119.5(3) . . ?
C01F C011 C015 121.7(3) . . ?
C00H C012 H01A 109.5 . . ?
C00H C012 H01B 109.5 . . ?
C00H C012 H01C 109.5 . . ?
H01A C012 H01B 109.5 . . ?
H01A C012 H01C 109.5 . . ?
H01B C012 H01C 109.5 . . ?
C00N C013 H013 119.8 . . ?
C01J C013 C00N 120.3(3) . . ?
C01J C013 H013 119.8 . . ?
C00S C014 C00U 121.2(2) . . ?
C00S C014 H014 119.4 . . ?
C00U C014 H014 119.4 . . ?
C00T C015 C011 121.5(2) . . ?
C00T C015 H015 119.3 . . ?
C011 C015 H015 119.3 . . ?
C00R C016 C00V 120.8(2) . . ?
C00R C016 H016 119.6 . . ?
C00V C016 H016 119.6 . . ?
C00Y C017 H017 119.2 . . ?
C01A C017 C00Y 121.6(3) . . ?
C01A C017 H017 119.2 . . ?
C00U C018 H018 119.1 . . ?
C01B C018 C00U 121.8(3) . . ?
C01B C018 H018 119.1 . . ?
C00J C019 H01D 109.5 . . ?
C00J C019 H01E 109.5 . . ?
C00J C019 H01F 109.5 . . ?
H01D C019 H01E 109.5 . . ?
H01D C019 H01F 109.5 . . ?
H01E C019 H01F 109.5 . . ?
C010 C01A C017 118.2(3) . . ?
C010 C01A C01K 121.4(3) . . ?
C017 C01A C01K 120.4(4) . . ?
C00X C01B H01G 120.4 . . ?
C018 C01B C00X 119.2(2) . . ?
C018 C01B H01G 120.4 . . ?
C00L C01C H01H 119.2 . . ?
C01H C01C C00L 121.6(3) . . ?
C01H C01C H01H 119.2 . . ?
C00W C01D H01I 119.9 . . ?
C01H C01D C00W 120.2(3) . . ?
C01H C01D H01I 119.9 . . ?
C00P C01E H01J 109.5 . . ?
C00P C01E H01K 109.5 . . ?
C00P C01E H01L 109.5 . . ?
H01J C01E H01K 109.5 . . ?
H01J C01E H01L 109.5 . . ?
H01K C01E H01L 109.5 . . ?
C011 C01F H01M 119.5 . . ?
C01I C01F C011 121.0(3) . . ?
C01I C01F H01M 119.5 . . ?
C00Y C01G H01N 109.5 . . ?
C00Y C01G H01O 109.5 . . ?
C00Y C01G H01P 109.5 . . ?
H01N C01G H01O 109.5 . . ?
H01N C01G H01P 109.5 . . ?
H01O C01G H01P 109.5 . . ?
C01C C01H H01Q 120.2 . . ?
C01D C01H C01C 119.6(3) . . ?
C01D C01H H01Q 120.2 . . ?
C01F C01I H01R 120.0 . . ?
C01F C01I C01J 120.0(3) . . ?
C01J C01I H01R 120.0 . . ?
C013 C01J C01I 121.1(3) . . ?
C013 C01J H01S 119.5 . . ?
C01I C01J H01S 119.5 . . ?
C01A C01K H01T 109.5 . . ?
C01A C01K H01U 109.5 . . ?
C01A C01K H01V 109.5 . . ?
H01T C01K H01U 109.5 . . ?
H01T C01K H01V 109.5 . . ?
H01U C01K H01V 109.5 . . ?

loop_
_geom_bond_atom_site_label_1
_geom_bond_atom_site_label_2
_geom_bond_distance
_geom_bond_site_symmetry_2
_geom_bond_publ_flag
O001 C003 1.374(3) . ?
O001 C007 1.381(2) . ?
O002 C00D 1.364(3) . ?
O002 C00I 1.477(3) . ?
C003 C006 1.388(3) . ?
C003 C00T 1.398(3) . ?
C004 C008 1.522(3) . ?
C004 C009 1.398(3) . ?
C004 C00K 1.382(3) . ?
C005 C00A 1.457(3) . ?
C005 C00D 1.388(3) . ?
C005 C00G 1.438(3) . ?
C006 C00F 1.425(3) . ?
C006 C00N 1.425(3) . ?
C007 C009 1.453(3) . ?
C007 C00A 1.352(3) . ?
C008 C00A 1.531(3) . ?
C008 C00H 1.534(3) . ?
C008 C00I 1.540(3) . ?
C009 C00R 1.384(3) . ?
C00B C00E 1.432(3) . ?
C00B C00L 1.402(3) . ?
C00B C00W 1.403(3) . ?
C00C C00L 1.497(3) . ?
C00C C00P 1.397(3) . ?
C00C C00Y 1.398(3) . ?
C00D C00S 1.412(3) . ?
C00E C00F 1.202(3) . ?
C00G C00M 1.421(3) . ?
C00G C00U 1.422(3) . ?
C00H C00O 1.339(3) . ?
C00H C012 1.495(3) . ?
C00I C00Q 1.503(3) . ?
C00I C00Z 1.517(3) . ?
C00J C00O 1.460(3) . ?
C00J C00Q 1.331(3) . ?
C00J C019 1.504(3) . ?
C00K H00K 0.9300 . ?
C00K C00V 1.378(3) . ?
C00L C01C 1.390(3) . ?
C00M H00M 0.9300 . ?
C00M C00X 1.362(3) . ?
C00N C011 1.415(3) . ?
C00N C013 1.418(3) . ?
C00O H00O 0.9300 . ?
C00P C010 1.382(4) . ?
C00P C01E 1.510(4) . ?
C00Q H00Q 0.9300 . ?
C00R H00R 0.9300 . ?
C00R C016 1.388(4) . ?
C00S H00S 0.9300 . ?
C00S C014 1.350(4) . ?
C00T H00T 0.9300 . ?
C00T C015 1.354(4) . ?
C00U C014 1.412(4) . ?
C00U C018 1.414(3) . ?
C00V H00V 0.9300 . ?
C00V C016 1.391(4) . ?
C00W H00W 0.9300 . ?
C00W C01D 1.374(4) . ?
C00X H00X 0.9300 . ?
C00X C01B 1.399(4) . ?
C00Y C017 1.390(4) . ?
C00Y C01G 1.508(4) . ?
C00Z H00A 0.9600 . ?
C00Z H00B 0.9600 . ?
C00Z H00C 0.9600 . ?
C010 H010 0.9300 . ?
C010 C01A 1.374(5) . ?
C011 C015 1.414(4) . ?
C011 C01F 1.412(4) . ?
C012 H01A 0.9600 . ?
C012 H01B 0.9600 . ?
C012 H01C 0.9600 . ?
C013 H013 0.9300 . ?
C013 C01J 1.363(4) . ?
C014 H014 0.9300 . ?
C015 H015 0.9300 . ?
C016 H016 0.9300 . ?
C017 H017 0.9300 . ?
C017 C01A 1.386(4) . ?
C018 H018 0.9300 . ?
C018 C01B 1.351(4) . ?
C019 H01D 0.9600 . ?
C019 H01E 0.9600 . ?
C019 H01F 0.9600 . ?
C01A C01K 1.521(4) . ?
C01B H01G 0.9300 . ?
C01C H01H 0.9300 . ?
C01C C01H 1.385(4) . ?
C01D H01I 0.9300 . ?
C01D C01H 1.369(5) . ?
C01E H01J 0.9600 . ?
C01E H01K 0.9600 . ?
C01E H01L 0.9600 . ?
C01F H01M 0.9300 . ?
C01F C01I 1.347(5) . ?
C01G H01N 0.9600 . ?
C01G H01O 0.9600 . ?
C01G H01P 0.9600 . ?
C01H H01Q 0.9300 . ?
C01I H01R 0.9300 . ?
C01I C01J 1.402(5) . ?
C01J H01S 0.9300 . ?
C01K H01T 0.9600 . ?
C01K H01U 0.9600 . ?
C01K H01V 0.9600 . ?

loop_
_geom_torsion_atom_site_label_1
_geom_torsion_atom_site_label_2
_geom_torsion_atom_site_label_3
_geom_torsion_atom_site_label_4
_geom_torsion
_geom_torsion_site_symmetry_1
_geom_torsion_site_symmetry_2
_geom_torsion_site_symmetry_3
_geom_torsion_site_symmetry_4
_geom_torsion_publ_flag
O001 C003 C006 C00F 0.6(3) . . . . ?
O001 C003 C006 C00N 178.14(19) . . . . ?
O001 C003 C00T C015 -178.2(2) . . . . ?
O001 C007 C009 C004 177.67(18) . . . . ?
O001 C007 C009 C00R -2.3(3) . . . . ?
O001 C007 C00A C005 11.9(4) . . . . ?
O001 C007 C00A C008 -176.59(19) . . . . ?
O002 C00D C00S C014 -178.9(2) . . . . ?
O002 C00I C00Q C00J -86.3(2) . . . . ?
C003 O001 C007 C009 101.4(2) . . . . ?
C003 O001 C007 C00A -83.0(3) . . . . ?
C003 C006 C00N C011 0.9(3) . . . . ?
C003 C006 C00N C013 -179.3(2) . . . . ?
C003 C00T C015 C011 -0.5(4) . . . . ?
C004 C008 C00A C005 173.13(17) . . . . ?
C004 C008 C00A C007 -0.1(2) . . . . ?
C004 C008 C00H C00O -94.1(2) . . . . ?
C004 C008 C00H C012 80.5(2) . . . . ?
C004 C008 C00I O002 -167.57(16) . . . . ?
C004 C008 C00I C00Q 79.2(2) . . . . ?
C004 C008 C00I C00Z -48.2(3) . . . . ?
C004 C009 C00R C016 -0.4(3) . . . . ?
C004 C00K C00V C016 0.8(4) . . . . ?
C005 C00D C00S C014 1.1(4) . . . . ?
C005 C00G C00M C00X 179.0(2) . . . . ?
C005 C00G C00U C014 3.1(3) . . . . ?
C005 C00G C00U C018 -178.6(2) . . . . ?
C006 C003 C00T C015 -1.0(4) . . . . ?
C006 C00N C011 C015 -2.3(4) . . . . ?
C006 C00N C011 C01F 178.9(3) . . . . ?
C006 C00N C013 C01J -178.8(3) . . . . ?
C007 O001 C003 C006 172.26(19) . . . . ?
C007 O001 C003 C00T -10.4(3) . . . . ?
C007 C009 C00R C016 179.6(2) . . . . ?
C008 C004 C009 C007 -1.4(2) . . . . ?
C008 C004 C009 C00R 178.6(2) . . . . ?
C008 C004 C00K C00V -178.0(2) . . . . ?
C008 C00H C00O C00J -4.4(3) . . . . ?
C008 C00I C00Q C00J 30.3(3) . . . . ?
C009 C004 C008 C00A 0.9(2) . . . . ?
C009 C004 C008 C00H -118.26(19) . . . . ?
C009 C004 C008 C00I 117.89(19) . . . . ?
C009 C004 C00K C00V -1.8(3) . . . . ?
C009 C007 C00A C005 -172.2(2) . . . . ?
C009 C007 C00A C008 -0.7(2) . . . . ?
C009 C00R C016 C00V -0.7(4) . . . . ?
C00A C005 C00D O002 1.5(3) . . . . ?
C00A C005 C00D C00S -178.5(2) . . . . ?
C00A C005 C00G C00M -6.2(3) . . . . ?
C00A C005 C00G C00U 176.6(2) . . . . ?
C00A C007 C009 C004 1.3(2) . . . . ?
C00A C007 C009 C00R -178.6(2) . . . . ?
C00A C008 C00H C00O 153.1(2) . . . . ?
C00A C008 C00H C012 -32.3(3) . . . . ?
C00A C008 C00I O002 -53.6(2) . . . . ?
C00A C008 C00I C00Q -166.83(18) . . . . ?
C00A C008 C00I C00Z 65.7(2) . . . . ?
C00B C00L C01C C01H -1.4(4) . . . . ?
C00B C00W C01D C01H -1.3(5) . . . . ?
C00C C00L C01C C01H 176.4(3) . . . . ?
C00C C00P C010 C01A -0.9(4) . . . . ?
C00C C00Y C017 C01A -1.4(4) . . . . ?
C00D O002 C00I C008 35.0(3) . . . . ?
C00D O002 C00I C00Q 154.20(19) . . . . ?
C00D O002 C00I C00Z -88.2(2) . . . . ?
C00D C005 C00A C007 145.8(2) . . . . ?
C00D C005 C00A C008 -25.1(3) . . . . ?
C00D C005 C00G C00M 173.0(2) . . . . ?
C00D C005 C00G C00U -4.2(3) . . . . ?
C00D C00S C014 C00U -2.2(4) . . . . ?
C00E C00B C00L C00C 4.6(3) . . . . ?
C00E C00B C00L C01C -177.8(2) . . . . ?
C00E C00B C00W C01D 179.1(3) . . . . ?
C00F C006 C00N C011 178.4(2) . . . . ?
C00F C006 C00N C013 -1.8(4) . . . . ?
C00G C005 C00A C007 -34.9(4) . . . . ?
C00G C005 C00A C008 154.2(2) . . . . ?
C00G C005 C00D O002 -177.8(2) . . . . ?
C00G C005 C00D C00S 2.1(3) . . . . ?
C00G C00M C00X C01B 1.2(4) . . . . ?
C00G C00U C014 C00S 0.1(4) . . . . ?
C00G C00U C018 C01B -1.9(4) . . . . ?
C00H C008 C00A C005 -71.2(2) . . . . ?
C00H C008 C00A C007 115.5(2) . . . . ?
C00H C008 C00I O002 70.4(2) . . . . ?
C00H C008 C00I C00Q -42.8(2) . . . . ?
C00H C008 C00I C00Z -170.25(19) . . . . ?
C00I O002 C00D C005 -7.8(3) . . . . ?
C00I O002 C00D C00S 172.24(19) . . . . ?
C00I C008 C00A C005 51.8(2) . . . . ?
C00I C008 C00A C007 -121.46(19) . . . . ?
C00I C008 C00H C00O 31.8(3) . . . . ?
C00I C008 C00H C012 -153.7(2) . . . . ?
C00K C004 C008 C00A 177.4(2) . . . . ?
C00K C004 C008 C00H 58.2(3) . . . . ?
C00K C004 C008 C00I -65.6(3) . . . . ?
C00K C004 C009 C007 -178.34(19) . . . . ?
C00K C004 C009 C00R 1.7(3) . . . . ?
C00K C00V C016 C00R 0.5(4) . . . . ?
C00L C00B C00W C01D -0.8(4) . . . . ?
C00L C00C C00P C010 -171.7(2) . . . . ?
C00L C00C C00P C01E 8.7(3) . . . . ?
C00L C00C C00Y C017 172.9(2) . . . . ?
C00L C00C C00Y C01G -5.6(4) . . . . ?
C00L C01C C01H C01D -0.7(5) . . . . ?
C00M C00G C00U C014 -174.3(2) . . . . ?
C00M C00G C00U C018 4.0(3) . . . . ?
C00M C00X C01B C018 1.2(4) . . . . ?
C00N C011 C015 C00T 2.1(4) . . . . ?
C00N C011 C01F C01I -0.3(5) . . . . ?
C00N C013 C01J C01I 0.0(6) . . . . ?
C00O C00J C00Q C00I -2.3(3) . . . . ?
C00P C00C C00L C00B -109.2(3) . . . . ?
C00P C00C C00L C01C 73.1(3) . . . . ?
C00P C00C C00Y C017 -1.1(4) . . . . ?
C00P C00C C00Y C01G -179.6(3) . . . . ?
C00P C010 C01A C017 -1.5(4) . . . . ?
C00P C010 C01A C01K 178.5(3) . . . . ?
C00Q C00J C00O C00H -12.1(4) . . . . ?
C00T C003 C006 C00F -176.7(2) . . . . ?
C00T C003 C006 C00N 0.8(3) . . . . ?
C00U C00G C00M C00X -3.7(3) . . . . ?
C00U C018 C01B C00X -0.8(5) . . . . ?
C00W C00B C00L C00C -175.5(2) . . . . ?
C00W C00B C00L C01C 2.1(4) . . . . ?
C00W C01D C01H C01C 2.0(6) . . . . ?
C00Y C00C C00L C00B 76.8(3) . . . . ?
C00Y C00C C00L C01C -100.9(3) . . . . ?
C00Y C00C C00P C010 2.2(3) . . . . ?
C00Y C00C C00P C01E -177.4(2) . . . . ?
C00Y C017 C01A C010 2.7(4) . . . . ?
C00Y C017 C01A C01K -177.4(3) . . . . ?
C00Z C00I C00Q C00J 158.9(2) . . . . ?
C011 C00N C013 C01J 1.0(4) . . . . ?
C011 C01F C01I C01J 1.3(6) . . . . ?
C012 C00H C00O C00J -178.7(2) . . . . ?
C013 C00N C011 C015 177.9(3) . . . . ?
C013 C00N C011 C01F -0.9(4) . . . . ?
C014 C00U C018 C01B 176.4(3) . . . . ?
C015 C011 C01F C01I -179.0(3) . . . . ?
C018 C00U C014 C00S -178.1(3) . . . . ?
C019 C00J C00O C00H 168.9(2) . . . . ?
C019 C00J C00Q C00I 176.6(2) . . . . ?
C01E C00P C010 C01A 178.7(3) . . . . ?
C01F C011 C015 C00T -179.2(3) . . . . ?
C01F C01I C01J C013 -1.2(6) . . . . ?
C01G C00Y C017 C01A 177.1(3) . . . . ?
